data_4122935
loop_
_publ_author_name
'Zhang, Hu'
'Lin, Song'
'Jacobsen, Eric N.'

_publ_section_title
;
 Enantioselective Selenocyclization via Dynamic Kinetic Resolution of
 Seleniranium Ions by Hydrogen-Bond Donor Catalysts.
;
_journal_name_full 'Journal of the American Chemical Society'
_journal_page_first 141112110859008
_journal_paper_doi 10.1021/ja510113s
_journal_year 2014
_chemical_absolute_configuration ad
_chemical_formula_sum 'C22 H19 Br O2 Se'
_chemical_formula_weight 474.24
_chemical_name_systematic
; 
 ? 
;
_space_group_IT_number 19
_symmetry_cell_setting orthorhombic
_symmetry_space_group_name_Hall 'P 2ac 2ab'
_symmetry_space_group_name_H-M 'P 21 21 21'
_atom_sites_solution_hydrogens geom
_atom_sites_solution_primary direct
_atom_sites_solution_secondary difmap
_audit_creation_method SHELXL-97
_cell_angle_alpha 90.00
_cell_angle_beta 90.00
_cell_angle_gamma 90.00
_cell_formula_units_Z 4
_cell_length_a 5.7402(4)
_cell_length_b 14.3570(10)
_cell_length_c 22.6404(17)
_cell_measurement_reflns_used 9907
_cell_measurement_temperature 100(2)
_cell_measurement_theta_max 27.1
_cell_measurement_theta_min 2.88
_cell_volume 1865.8(2)
_computing_cell_refinement 'SAINT 7.46A (Bruker-AXS, 2009)'
_computing_data_collection 'APEX2 v2009.3.0 (Bruker-AXS, 2009)'
_computing_data_reduction 'SAINT 7.46A (Bruker-AXS, 2009)'
_computing_molecular_graphics 'Bruker SHELXTL (Sheldrick, 2008)'
_computing_publication_material 'Bruker SHELXTL (Sheldrick, 2008)'
_computing_structure_refinement 'SHELXL-97 (Sheldrick, 2008)'
_computing_structure_solution 'SHELXS-97 (Sheldrick, 2008)'
_diffrn_ambient_temperature 100(2)
_diffrn_measured_fraction_theta_full 0.999
_diffrn_measured_fraction_theta_max 0.999
_diffrn_measurement_device_type
;
Bruker D8 goniometer with CCD area detector  
;
_diffrn_measurement_method 'omega and phi scans'
_diffrn_radiation_monochromator graphite
_diffrn_radiation_source 'fine-focus sealed tube'
_diffrn_radiation_type MoK\a
_diffrn_radiation_wavelength 0.71073
_diffrn_reflns_av_R_equivalents 0.0403
_diffrn_reflns_av_sigmaI/netI 0.0238
_diffrn_reflns_limit_h_max 7
_diffrn_reflns_limit_h_min -7
_diffrn_reflns_limit_k_max 18
_diffrn_reflns_limit_k_min -18
_diffrn_reflns_limit_l_max 28
_diffrn_reflns_limit_l_min -29
_diffrn_reflns_number 29782
_diffrn_reflns_theta_full 27.16
_diffrn_reflns_theta_max 27.16
_diffrn_reflns_theta_min 1.68
_exptl_absorpt_coefficient_mu 4.168
_exptl_absorpt_correction_T_max 0.8187
_exptl_absorpt_correction_T_min 0.4608
_exptl_absorpt_correction_type multi-scan
_exptl_absorpt_process_details SADABS
_exptl_crystal_colour colorless
_exptl_crystal_density_diffrn 1.688
_exptl_crystal_density_method 'not measured'
_exptl_crystal_description needle
_exptl_crystal_F_000 944
_exptl_crystal_size_max 0.22
_exptl_crystal_size_mid 0.08
_exptl_crystal_size_min 0.05
_refine_diff_density_max 0.366
_refine_diff_density_min -0.296
_refine_diff_density_rms 0.055
_refine_ls_abs_structure_details 'Flack H D (1983), Acta Cryst. A39, 876-881'
_refine_ls_abs_structure_Flack -0.006(6)
_refine_ls_extinction_method none
_refine_ls_goodness_of_fit_ref 1.047
_refine_ls_hydrogen_treatment constr
_refine_ls_matrix_type full
_refine_ls_number_parameters 236
_refine_ls_number_reflns 4139
_refine_ls_number_restraints 0
_refine_ls_restrained_S_all 1.047
_refine_ls_R_factor_all 0.0240
_refine_ls_R_factor_gt 0.0205
_refine_ls_shift/su_max 0.002
_refine_ls_shift/su_mean 0.000
_refine_ls_structure_factor_coef Fsqd
_refine_ls_weighting_details 'calc w=1/[\s^2^(Fo^2^)+(0.0201P)^2^+0.6269P] where P=(Fo^2^+2Fc^2^)/3'
_refine_ls_weighting_scheme calc
_refine_ls_wR_factor_gt 0.0435
_refine_ls_wR_factor_ref 0.0444
_reflns_number_gt 3897
_reflns_number_total 4139
_reflns_threshold_expression >2sigma(I)
_cod_data_source_file ja510113s_si_002.cif
_cod_data_source_block GZ-zh
_cod_original_sg_symbol_Hall P2ac2ab
_cod_original_sg_symbol_H-M P212121
_cod_database_code 4122935

loop_
_symmetry_equiv_pos_as_xyz
'x, y, z'
'-x+1/2, -y, z+1/2'
'-x, y+1/2, -z+1/2'
'x+1/2, -y+1/2, -z'

loop_
_atom_site_label
_atom_site_type_symbol
_atom_site_fract_x
_atom_site_fract_y
_atom_site_fract_z
_atom_site_U_iso_or_equiv
_atom_site_adp_type
_atom_site_occupancy
_atom_site_symmetry_multiplicity
_atom_site_calc_flag
_atom_site_refinement_flags
C1 C 0.3911(4) 0.46597(14) 0.47969(9) 0.0157(4) Uani 1 1 d .
H1 H 0.2569 0.4503 0.5060 0.019 Uiso 1 1 calc R
C2 C 0.4844(3) 0.56195(13) 0.49640(9) 0.0154(4) Uani 1 1 d .
H2 H 0.6166 0.5789 0.4697 0.018 Uiso 1 1 calc R
C3 C 0.5678(4) 0.56116(15) 0.56019(10) 0.0195(5) Uani 1 1 d .
H3A H 0.6539 0.6194 0.5686 0.023 Uiso 1 1 calc R
H3B H 0.4315 0.5585 0.5869 0.023 Uiso 1 1 calc R
C4 C 0.7238(4) 0.47886(14) 0.57188(9) 0.0174(4) Uani 1 1 d .
C5 C 0.8832(4) 0.47830(16) 0.61814(10) 0.0212(5) Uani 1 1 d .
H5 H 0.8967 0.5318 0.6426 0.025 Uiso 1 1 calc R
C6 C 1.0227(4) 0.40147(17) 0.62942(11) 0.0263(6) Uani 1 1 d .
H6 H 1.1305 0.4024 0.6613 0.032 Uiso 1 1 calc R
C7 C 1.0036(4) 0.32345(17) 0.59392(11) 0.0262(6) Uani 1 1 d .
H7 H 1.0965 0.2702 0.6019 0.031 Uiso 1 1 calc R
C8 C 0.8499(4) 0.32252(15) 0.54673(10) 0.0206(5) Uani 1 1 d .
H8 H 0.8389 0.2693 0.5219 0.025 Uiso 1 1 calc R
C9 C 0.7116(4) 0.40050(14) 0.53609(9) 0.0169(5) Uani 1 1 d .
C10 C 0.3161(4) 0.45545(14) 0.41620(9) 0.0143(4) Uani 1 1 d .
C11 C 0.4679(4) 0.48018(16) 0.37062(10) 0.0181(5) Uani 1 1 d .
H11 H 0.6173 0.5044 0.3801 0.022 Uiso 1 1 calc R
C12 C 0.4054(4) 0.47009(15) 0.31230(10) 0.0197(5) Uani 1 1 d .
H12 H 0.5093 0.4878 0.2816 0.024 Uiso 1 1 calc R
C13 C 0.1890(4) 0.43379(15) 0.29918(9) 0.0171(5) Uani 1 1 d .
C14 C 0.0353(4) 0.40706(15) 0.34286(10) 0.0184(5) Uani 1 1 d .
H14 H -0.1123 0.3814 0.3330 0.022 Uiso 1 1 calc R
C15 C 0.1008(4) 0.41846(15) 0.40161(9) 0.0175(4) Uani 1 1 d .
H15 H -0.0036 0.4006 0.4321 0.021 Uiso 1 1 calc R
C16 C 0.2168(4) 0.67960(13) 0.40885(9) 0.0152(4) Uani 1 1 d .
C17 C 0.3917(4) 0.72315(14) 0.37634(10) 0.0182(5) Uani 1 1 d .
H17 H 0.5290 0.7443 0.3955 0.022 Uiso 1 1 calc R
C18 C 0.3653(4) 0.73563(15) 0.31599(10) 0.0182(5) Uani 1 1 d .
H18 H 0.4849 0.7653 0.2940 0.022 Uiso 1 1 calc R
C19 C 0.1655(4) 0.70501(14) 0.28761(10) 0.0166(5) Uani 1 1 d .
C20 C -0.0112(4) 0.66375(15) 0.32022(10) 0.0190(5) Uani 1 1 d .
H20 H -0.1510 0.6444 0.3014 0.023 Uiso 1 1 calc R
C21 C 0.0173(4) 0.65098(16) 0.38026(10) 0.0187(5) Uani 1 1 d .
H21 H -0.1032 0.6219 0.4023 0.022 Uiso 1 1 calc R
C22 C -0.0476(4) 0.68729(16) 0.19795(10) 0.0245(5) Uani 1 1 d .
H22A H -0.1833 0.7223 0.2120 0.037 Uiso 1 1 calc R
H22B H -0.0704 0.6208 0.2060 0.037 Uiso 1 1 calc R
H22C H -0.0292 0.6969 0.1554 0.037 Uiso 1 1 calc R
O1 O 0.5719(3) 0.39579(9) 0.48691(7) 0.0202(3) Uani 1 1 d .
O2 O 0.1573(3) 0.71928(10) 0.22801(7) 0.0214(4) Uani 1 1 d .
Se1 Se 0.24181(4) 0.658878(14) 0.492444(9) 0.01887(6) Uani 1 1 d .
Br1 Br 0.10010(4) 0.421181(16) 0.218612(10) 0.02469(6) Uani 1 1 d .

loop_
_atom_site_aniso_label
_atom_site_aniso_U_11
_atom_site_aniso_U_22
_atom_site_aniso_U_33
_atom_site_aniso_U_23
_atom_site_aniso_U_13
_atom_site_aniso_U_12
C1 0.0169(10) 0.0163(10) 0.0140(11) -0.0003(8) 0.0008(9) -0.0002(9)
C2 0.0175(9) 0.0142(10) 0.0144(11) 0.0003(8) 0.0012(9) 0.0010(8)
C3 0.0250(12) 0.0170(11) 0.0166(11) -0.0036(8) -0.0044(10) 0.0022(9)
C4 0.0190(11) 0.0171(10) 0.0162(11) 0.0022(8) 0.0003(10) -0.0006(10)
C5 0.0247(12) 0.0234(11) 0.0156(11) 0.0013(9) -0.0027(10) -0.0016(10)
C6 0.0252(13) 0.0319(14) 0.0218(13) 0.0051(10) -0.0070(10) 0.0002(11)
C7 0.0233(12) 0.0265(13) 0.0289(14) 0.0076(10) -0.0023(10) 0.0049(10)
C8 0.0249(12) 0.0163(11) 0.0207(12) 0.0015(9) -0.0002(9) 0.0018(9)
C9 0.0187(11) 0.0185(10) 0.0136(10) 0.0048(8) 0.0015(9) -0.0019(9)
C10 0.0161(10) 0.0121(9) 0.0146(11) -0.0019(8) -0.0007(8) 0.0009(8)
C11 0.0137(11) 0.0215(11) 0.0191(12) -0.0022(9) 0.0014(9) -0.0031(9)
C12 0.0221(11) 0.0199(11) 0.0171(12) -0.0016(9) 0.0061(10) -0.0018(10)
C13 0.0239(11) 0.0136(10) 0.0139(11) -0.0014(8) -0.0033(8) 0.0027(8)
C14 0.0163(11) 0.0178(11) 0.0210(12) -0.0035(9) -0.0017(9) -0.0021(9)
C15 0.0173(10) 0.0170(10) 0.0181(11) -0.0015(9) 0.0034(9) -0.0018(10)
C16 0.0182(11) 0.0122(10) 0.0152(10) -0.0011(8) 0.0008(9) 0.0041(9)
C17 0.0137(11) 0.0163(10) 0.0247(12) -0.0035(9) -0.0024(10) -0.0013(10)
C18 0.0160(11) 0.0166(10) 0.0220(12) 0.0024(9) 0.0043(9) 0.0003(9)
C19 0.0216(11) 0.0138(10) 0.0145(11) -0.0021(9) 0.0003(9) 0.0061(8)
C20 0.0178(10) 0.0171(10) 0.0220(12) 0.0001(10) -0.0036(9) 0.0005(9)
C21 0.0162(10) 0.0177(11) 0.0221(12) 0.0020(10) 0.0011(9) 0.0010(9)
C22 0.0326(14) 0.0237(12) 0.0171(12) -0.0017(9) -0.0074(10) 0.0023(10)
O1 0.0269(8) 0.0140(7) 0.0196(8) -0.0030(6) -0.0077(7) 0.0038(6)
O2 0.0248(8) 0.0233(8) 0.0160(9) 0.0003(6) -0.0008(7) 0.0024(6)
Se1 0.02462(11) 0.01798(10) 0.01402(10) -0.00080(8) 0.00068(10) 0.00624(10)
Br1 0.03683(13) 0.02275(11) 0.01449(11) -0.00055(9) -0.00653(10) -0.00440(11)

loop_
_atom_type_symbol
_atom_type_description
_atom_type_scat_dispersion_real
_atom_type_scat_dispersion_imag
_atom_type_scat_source
C C 0.0033 0.0016 'International Tables Vol C Tables 4.2.6.8 and 6.1.1.4'
H H 0.0000 0.0000 'International Tables Vol C Tables 4.2.6.8 and 6.1.1.4'
Br Br -0.2901 2.4595 'International Tables Vol C Tables 4.2.6.8 and 6.1.1.4'
O O 0.0106 0.0060 'International Tables Vol C Tables 4.2.6.8 and 6.1.1.4'
Se Se -0.0929 2.2259 'International Tables Vol C Tables 4.2.6.8 and 6.1.1.4'

loop_
_geom_angle_atom_site_label_1
_geom_angle_atom_site_label_2
_geom_angle_atom_site_label_3
_geom_angle
O1 C1 C10 103.96(16)
O1 C1 C2 110.29(17)
C10 C1 C2 115.27(17)
O1 C1 H1 109.0
C10 C1 H1 109.0
C2 C1 H1 109.0
C3 C2 C1 109.82(17)
C3 C2 Se1 105.70(14)
C1 C2 Se1 112.23(14)
C3 C2 H2 109.7
C1 C2 H2 109.7
Se1 C2 H2 109.7
C4 C3 C2 111.08(17)
C4 C3 H3A 109.4
C2 C3 H3A 109.4
C4 C3 H3B 109.4
C2 C3 H3B 109.4
H3A C3 H3B 108.0
C9 C4 C5 117.9(2)
C9 C4 C3 120.20(19)
C5 C4 C3 121.87(19)
C6 C5 C4 121.5(2)
C6 C5 H5 119.2
C4 C5 H5 119.2
C7 C6 C5 119.4(2)
C7 C6 H6 120.3
C5 C6 H6 120.3
C6 C7 C8 120.4(2)
C6 C7 H7 119.8
C8 C7 H7 119.8
C7 C8 C9 119.2(2)
C7 C8 H8 120.4
C9 C8 H8 120.4
O1 C9 C4 122.86(19)
O1 C9 C8 115.66(19)
C4 C9 C8 121.4(2)
C15 C10 C11 118.6(2)
C15 C10 C1 121.35(19)
C11 C10 C1 120.06(19)
C12 C11 C10 121.3(2)
C12 C11 H11 119.3
C10 C11 H11 119.3
C11 C12 C13 118.8(2)
C11 C12 H12 120.6
C13 C12 H12 120.6
C12 C13 C14 121.8(2)
C12 C13 Br1 118.94(17)
C14 C13 Br1 119.28(16)
C13 C14 C15 118.6(2)
C13 C14 H14 120.7
C15 C14 H14 120.7
C10 C15 C14 120.9(2)
C10 C15 H15 119.5
C14 C15 H15 119.5
C21 C16 C17 119.0(2)
C21 C16 Se1 118.59(16)
C17 C16 Se1 122.41(17)
C18 C17 C16 120.0(2)
C18 C17 H17 120.0
C16 C17 H17 120.0
C19 C18 C17 120.4(2)
C19 C18 H18 119.8
C17 C18 H18 119.8
O2 C19 C18 116.05(19)
O2 C19 C20 124.4(2)
C18 C19 C20 119.6(2)
C21 C20 C19 119.6(2)
C21 C20 H20 120.2
C19 C20 H20 120.2
C16 C21 C20 121.4(2)
C16 C21 H21 119.3
C20 C21 H21 119.3
O2 C22 H22A 109.5
O2 C22 H22B 109.5
H22A C22 H22B 109.5
O2 C22 H22C 109.5
H22A C22 H22C 109.5
H22B C22 H22C 109.5
C9 O1 C1 118.24(15)
C19 O2 C22 116.69(17)
C16 Se1 C2 101.95(9)

loop_
_geom_bond_atom_site_label_1
_geom_bond_atom_site_label_2
_geom_bond_distance
C1 O1 1.456(2)
C1 C10 1.508(3)
C1 C2 1.526(3)
C1 H1 1.0000
C2 C3 1.522(3)
C2 Se1 1.9708(19)
C2 H2 1.0000
C3 C4 1.506(3)
C3 H3A 0.9900
C3 H3B 0.9900
C4 C9 1.388(3)
C4 C5 1.390(3)
C5 C6 1.387(3)
C5 H5 0.9500
C6 C7 1.383(3)
C6 H6 0.9500
C7 C8 1.386(3)
C7 H7 0.9500
C8 C9 1.393(3)
C8 H8 0.9500
C9 O1 1.374(3)
C10 C15 1.385(3)
C10 C11 1.396(3)
C11 C12 1.376(3)
C11 H11 0.9500
C12 C13 1.379(3)
C12 H12 0.9500
C13 C14 1.380(3)
C13 Br1 1.903(2)
C14 C15 1.392(3)
C14 H14 0.9500
C15 H15 0.9500
C16 C21 1.378(3)
C16 C17 1.393(3)
C16 Se1 1.921(2)
C17 C18 1.386(3)
C17 H17 0.9500
C18 C19 1.386(3)
C18 H18 0.9500
C19 O2 1.366(3)
C19 C20 1.387(3)
C20 C21 1.382(3)
C20 H20 0.9500
C21 H21 0.9500
C22 O2 1.434(3)
C22 H22A 0.9800
C22 H22B 0.9800
C22 H22C 0.9800

loop_
_geom_torsion_atom_site_label_1
_geom_torsion_atom_site_label_2
_geom_torsion_atom_site_label_3
_geom_torsion_atom_site_label_4
_geom_torsion
O1 C1 C2 C3 -59.1(2)
C10 C1 C2 C3 -176.38(18)
O1 C1 C2 Se1 -176.33(13)
C10 C1 C2 Se1 66.4(2)
C1 C2 C3 C4 48.8(2)
Se1 C2 C3 C4 170.08(15)
C2 C3 C4 C9 -22.5(3)
C2 C3 C4 C5 157.5(2)
C9 C4 C5 C6 -1.4(3)
C3 C4 C5 C6 178.6(2)
C4 C5 C6 C7 0.0(4)
C5 C6 C7 C8 1.3(4)
C6 C7 C8 C9 -1.1(4)
C5 C4 C9 O1 -175.6(2)
C3 C4 C9 O1 4.4(3)
C5 C4 C9 C8 1.6(3)
C3 C4 C9 C8 -178.4(2)
C7 C8 C9 O1 177.0(2)
C7 C8 C9 C4 -0.3(3)
O1 C1 C10 C15 109.2(2)
C2 C1 C10 C15 -130.0(2)
O1 C1 C10 C11 -68.6(2)
C2 C1 C10 C11 52.2(3)
C15 C10 C11 C12 1.3(3)
C1 C10 C11 C12 179.1(2)
C10 C11 C12 C13 -0.7(3)
C11 C12 C13 C14 -0.4(3)
C11 C12 C13 Br1 179.20(17)
C12 C13 C14 C15 0.8(3)
Br1 C13 C14 C15 -178.70(16)
C11 C10 C15 C14 -0.8(3)
C1 C10 C15 C14 -178.5(2)
C13 C14 C15 C10 -0.3(3)
C21 C16 C17 C18 -1.1(3)
Se1 C16 C17 C18 179.46(16)
C16 C17 C18 C19 0.0(3)
C17 C18 C19 O2 -179.10(19)
C17 C18 C19 C20 1.6(3)
O2 C19 C20 C21 178.7(2)
C18 C19 C20 C21 -2.1(3)
C17 C16 C21 C20 0.7(3)
Se1 C16 C21 C20 -179.91(18)
C19 C20 C21 C16 0.9(3)
C4 C9 O1 C1 -14.7(3)
C8 C9 O1 C1 168.00(19)
C10 C1 O1 C9 166.09(17)
C2 C1 O1 C9 42.0(2)
C18 C19 O2 C22 179.51(18)
C20 C19 O2 C22 -1.2(3)
C21 C16 Se1 C2 110.36(17)
C17 C16 Se1 C2 -70.23(18)
C3 C2 Se1 C16 163.65(14)
C1 C2 Se1 C16 -76.66(16)
